data_7243163
loop_
_publ_author_name
'Yang, Xue'
'Ren, Yixia'
'Chai, Hongmei'
'Hou, Xiufang'
'Wang, Zhixiang'
'Wang, Jijiang'

_publ_section_title
;
 Highly sensitive detection of nitrobenzene by a series of fluorescent 2D
 zinc(ii) metal--organic frameworks with a flexible triangular ligand
;
_journal_issue 39
_journal_name_full 'RSC Advances'
_journal_page_first 23975
_journal_page_last 23984
_journal_paper_doi 10.1039/D1RA03737D
_journal_volume 11
_journal_year 2021
_chemical_formula_sum 'C34 H24 N4 O8 Zn2'
_chemical_formula_weight 747.31
_space_group_crystal_system monoclinic
_space_group_IT_number 14
_space_group_name_Hall '-P 2yn'
_space_group_name_H-M_alt 'P 1 21/n 1'
_atom_sites_solution_hydrogens mixed
_audit_creation_method SHELXL-2014/7
_audit_update_record
;
2020-11-25 deposited with the CCDC.	2021-07-07 downloaded from the CCDC.
;
_cell_angle_alpha 90
_cell_angle_beta 105.5296(16)
_cell_angle_gamma 90
_cell_formula_units_Z 4
_cell_length_a 15.9212(16)
_cell_length_b 11.5181(11)
_cell_length_c 17.0439(17)
_cell_measurement_reflns_used 4588
_cell_measurement_temperature 296(2)
_cell_measurement_theta_max 28.05
_cell_measurement_theta_min 2.75
_cell_volume 3011.4(5)
_computing_structure_refinement 'SHELXL-2014/7 (Sheldrick, 2014)'
_diffrn_ambient_temperature 296(2)
_diffrn_measured_fraction_theta_full 0.999
_diffrn_measured_fraction_theta_max 0.971
_diffrn_measurement_device_type 'multiwire proportional'
_diffrn_radiation_type MoK\a
_diffrn_radiation_wavelength 0.71073
_diffrn_reflns_av_R_equivalents 0.0325
_diffrn_reflns_av_unetI/netI 0.0454
_diffrn_reflns_Laue_measured_fraction_full 0.999
_diffrn_reflns_Laue_measured_fraction_max 0.971
_diffrn_reflns_limit_h_max 21
_diffrn_reflns_limit_h_min -11
_diffrn_reflns_limit_k_max 15
_diffrn_reflns_limit_k_min -15
_diffrn_reflns_limit_l_max 22
_diffrn_reflns_limit_l_min -22
_diffrn_reflns_number 18485
_diffrn_reflns_point_group_measured_fraction_full 0.999
_diffrn_reflns_point_group_measured_fraction_max 0.971
_diffrn_reflns_theta_full 25.242
_diffrn_reflns_theta_max 28.298
_diffrn_reflns_theta_min 2.481
_exptl_absorpt_coefficient_mu 1.656
_exptl_crystal_colour colorless
_exptl_crystal_density_diffrn 1.648
_exptl_crystal_description block
_exptl_crystal_F_000 1520
_refine_diff_density_max 0.783
_refine_diff_density_min -0.571
_refine_diff_density_rms 0.072
_refine_ls_extinction_method none
_refine_ls_goodness_of_fit_ref 0.975
_refine_ls_hydrogen_treatment mixed
_refine_ls_matrix_type full
_refine_ls_number_parameters 436
_refine_ls_number_reflns 7278
_refine_ls_number_restraints 0
_refine_ls_restrained_S_all 0.975
_refine_ls_R_factor_all 0.0657
_refine_ls_R_factor_gt 0.0380
_refine_ls_shift/su_max 0.002
_refine_ls_shift/su_mean 0.000
_refine_ls_structure_factor_coef Fsqd
_refine_ls_weighting_details 'w=1/[\s^2^(Fo^2^)+(0.0600P)^2^+0.1558P] where P=(Fo^2^+2Fc^2^)/3'
_refine_ls_weighting_scheme calc
_refine_ls_wR_factor_gt 0.0945
_refine_ls_wR_factor_ref 0.1062
_reflns_Friedel_coverage 0.000
_reflns_number_gt 5113
_reflns_number_total 7278
_reflns_threshold_expression 'I > 2\s(I)'
_cod_data_source_file d1ra03737d2.cif
_cod_data_source_block t
_cod_original_sg_symbol_H-M 'P 21/n'
_cod_database_code 7243163
_shelx_shelxl_version_number 2014/7
_shelx_space_group_comment
;
The symmetry employed for this shelxl refinement is uniquely defined
by the following loop, which should always be used as a source of
symmetry information in preference to the above space-group names.
They are only intended as comments.
;

loop_
_space_group_symop_operation_xyz
'x, y, z'
'-x+1/2, y+1/2, -z+1/2'
'-x, -y, -z'
'x-1/2, -y-1/2, z-1/2'

loop_
_atom_site_label
_atom_site_type_symbol
_atom_site_fract_x
_atom_site_fract_y
_atom_site_fract_z
_atom_site_U_iso_or_equiv
_atom_site_adp_type
_atom_site_occupancy
_atom_site_site_symmetry_order
_atom_site_calc_flag
_atom_site_refinement_flags_posn
_atom_site_refinement_flags_adp
_atom_site_refinement_flags_occupancy
_atom_site_disorder_assembly
_atom_site_disorder_group
Zn1 Zn 0.15611(2) 1.02606(3) 0.09665(2) 0.02468(9) Uani 1 1 d . . . . .
Zn2 Zn 0.28440(2) 0.97482(3) -0.02230(2) 0.02700(9) Uani 1 1 d . . . . .
O1 O 0.12704(12) 0.89774(17) 0.15791(13) 0.0377(5) Uani 1 1 d . . . . .
O2 O -0.01109(13) 0.93770(19) 0.10432(13) 0.0408(5) Uani 1 1 d . . . . .
O3 O 0.22633(12) 0.57464(19) 0.33821(13) 0.0388(5) Uani 1 1 d . . . . .
O4 O 0.13821(13) 0.50838(18) 0.41078(12) 0.0376(5) Uani 1 1 d . . . . .
O5 O -0.22868(12) 0.70410(18) 0.19680(12) 0.0384(5) Uani 1 1 d . . . . .
O6 O -0.27394(14) 0.90012(19) 0.10765(13) 0.0440(5) Uani 1 1 d . . . . .
O7 O -0.41320(15) 0.94145(19) 0.07307(14) 0.0480(6) Uani 1 1 d . . . . .
O8 O 0.16815(12) 0.97320(18) -0.00694(12) 0.0309(5) Uani 1 1 d . . . . .
H8 H 0.138(2) 1.006(3) -0.038(2) 0.037 Uiso 1 1 d . U . . .
N1 N 0.32803(14) 0.8193(2) -0.05028(13) 0.0291(5) Uani 1 1 d . . . . .
N2 N 0.42613(14) 0.6989(2) -0.07413(14) 0.0295(5) Uani 1 1 d . . . . .
N3 N 1.00215(15) 0.3214(2) 0.06659(14) 0.0317(5) Uani 1 1 d . . . . .
N4 N 1.09774(15) 0.18002(19) 0.09743(15) 0.0316(5) Uani 1 1 d . . . . .
C1 C 0.04640(17) 0.8794(2) 0.14940(16) 0.0262(6) Uani 1 1 d . . . . .
C2 C 0.02600(17) 0.7790(2) 0.19726(16) 0.0272(6) Uani 1 1 d . . . . .
C3 C 0.09428(18) 0.7121(2) 0.24421(17) 0.0302(6) Uani 1 1 d . . . . .
H3 H 0.1511 0.7272 0.2425 0.036 Uiso 1 1 calc R U . . .
C4 C 0.07817(17) 0.6231(2) 0.29367(16) 0.0283(6) Uani 1 1 d . . . . .
C5 C -0.00730(17) 0.5996(2) 0.29357(16) 0.0294(6) Uani 1 1 d . . . . .
H5 H -0.0185 0.5421 0.3277 0.035 Uiso 1 1 calc R U . . .
C6 C -0.07665(17) 0.6607(2) 0.24341(16) 0.0278(6) Uani 1 1 d . . . . .
C7 C -0.05947(17) 0.7516(2) 0.19650(16) 0.0268(6) Uani 1 1 d . . . . .
H7 H -0.1054 0.7945 0.1643 0.032 Uiso 1 1 calc R U . . .
C8 C 0.15337(17) 0.5621(2) 0.35150(17) 0.0290(6) Uani 1 1 d . . . . .
C9 C -0.16698(17) 0.6247(3) 0.24444(17) 0.0323(6) Uani 1 1 d . . . . .
H9A H -0.1789 0.5470 0.2224 0.039 Uiso 1 1 calc R U . . .
H9B H -0.1717 0.6242 0.3000 0.039 Uiso 1 1 calc R U . . .
C10 C -0.31035(17) 0.7026(3) 0.20689(16) 0.0305(6) Uani 1 1 d . . . . .
C11 C -0.36836(18) 0.7897(2) 0.16839(16) 0.0301(6) Uani 1 1 d . . . . .
C12 C -0.4527(2) 0.7885(3) 0.18075(19) 0.0408(7) Uani 1 1 d . . . . .
H12 H -0.4928 0.8440 0.1544 0.049 Uiso 1 1 calc R U . . .
C13 C -0.4778(2) 0.7093(3) 0.2297(2) 0.0482(9) Uani 1 1 d . . . . .
H13 H -0.5328 0.7137 0.2387 0.058 Uiso 1 1 calc R U . . .
C14 C -0.4199(2) 0.6223(3) 0.2658(2) 0.0447(8) Uani 1 1 d . . . . .
H14 H -0.4367 0.5671 0.2985 0.054 Uiso 1 1 calc R U . . .
C15 C -0.33794(19) 0.6173(3) 0.25354(17) 0.0375(7) Uani 1 1 d . . . . .
H15 H -0.3005 0.5570 0.2763 0.045 Uiso 1 1 calc R U . . .
C16 C -0.34998(19) 0.8831(2) 0.11330(17) 0.0311(6) Uani 1 1 d . . . . .
C17 C 0.28623(19) 0.7258(3) -0.09309(18) 0.0354(7) Uani 1 1 d . . . . .
H17 H 0.2262 0.7147 -0.1088 0.043 Uiso 1 1 calc R U . . .
C18 C 0.34549(18) 0.6520(2) -0.10908(18) 0.0362(7) Uani 1 1 d . . . . .
H18 H 0.3339 0.5828 -0.1381 0.043 Uiso 1 1 calc R U . . .
C19 C 0.41281(18) 0.8001(2) -0.03906(16) 0.0300(6) Uani 1 1 d . . . . .
H19 H 0.4569 0.8494 -0.0110 0.036 Uiso 1 1 calc R U . . .
C20 C 0.50960(18) 0.6491(2) -0.07087(16) 0.0297(6) Uani 1 1 d . . . . .
C21 C 0.51717(19) 0.5329(3) -0.0878(2) 0.0391(7) Uani 1 1 d . . . . .
H21 H 0.4676 0.4875 -0.1069 0.047 Uiso 1 1 calc R U . . .
C22 C 0.5993(2) 0.4844(3) -0.0762(2) 0.0381(7) Uani 1 1 d . . . . .
H22 H 0.6042 0.4062 -0.0878 0.046 Uiso 1 1 calc R U . . .
C23 C 0.67465(18) 0.5503(2) -0.04744(17) 0.0306(6) Uani 1 1 d . . . . .
C24 C 0.66457(18) 0.6685(2) -0.03438(18) 0.0331(6) Uani 1 1 d . . . . .
H24 H 0.7138 0.7150 -0.0168 0.040 Uiso 1 1 calc R U . . .
C25 C 0.58327(18) 0.7177(2) -0.04701(17) 0.0316(6) Uani 1 1 d . . . . .
H25 H 0.5779 0.7971 -0.0395 0.038 Uiso 1 1 calc R U . . .
C26 C 0.76174(19) 0.4948(2) -0.02337(17) 0.0304(6) Uani 1 1 d . . . . .
C27 C 0.78208(19) 0.3961(2) -0.06232(18) 0.0356(7) Uani 1 1 d . . . . .
H27 H 0.7416 0.3675 -0.1081 0.043 Uiso 1 1 calc R U . . .
C28 C 0.86118(19) 0.3404(3) -0.03403(18) 0.0364(7) Uani 1 1 d . . . . .
H28 H 0.8741 0.2758 -0.0614 0.044 Uiso 1 1 calc R U . . .
C29 C 0.92112(18) 0.3806(2) 0.03479(17) 0.0303(6) Uani 1 1 d . . . . .
C30 C 0.9038(2) 0.4806(3) 0.07298(19) 0.0369(7) Uani 1 1 d . . . . .
H30 H 0.9450 0.5099 0.1181 0.044 Uiso 1 1 calc R U . . .
C31 C 0.82496(19) 0.5365(3) 0.04361(19) 0.0369(7) Uani 1 1 d . . . . .
H31 H 0.8138 0.6038 0.0693 0.044 Uiso 1 1 calc R U . . .
C32 C 1.0800(2) 0.3692(3) 0.1100(2) 0.0434(8) Uani 1 1 d . . . . .
H32 H 1.0904 0.4469 0.1241 0.052 Uiso 1 1 calc R U . . .
C33 C 1.1378(2) 0.2823(3) 0.1281(2) 0.0403(7) Uani 1 1 d . . . . .
H33 H 1.1961 0.2900 0.1569 0.048 Uiso 1 1 calc R U . . .
C34 C 1.01552(18) 0.2068(2) 0.06144(17) 0.0322(6) Uani 1 1 d . . . . .
H34 H 0.9729 0.1536 0.0361 0.039 Uiso 1 1 calc R U . . .

loop_
_atom_site_aniso_label
_atom_site_aniso_U_11
_atom_site_aniso_U_22
_atom_site_aniso_U_33
_atom_site_aniso_U_23
_atom_site_aniso_U_13
_atom_site_aniso_U_12
Zn1 0.01907(16) 0.02274(16) 0.03295(18) 0.00092(13) 0.00819(13) 0.00074(13)
Zn2 0.02389(17) 0.02791(17) 0.02924(18) -0.00291(13) 0.00717(13) 0.00164(13)
O1 0.0269(10) 0.0354(11) 0.0521(13) 0.0177(10) 0.0127(9) 0.0010(9)
O2 0.0309(11) 0.0406(12) 0.0455(13) 0.0146(10) 0.0009(10) 0.0032(10)
O3 0.0206(10) 0.0498(13) 0.0456(12) 0.0166(10) 0.0082(9) 0.0062(10)
O4 0.0243(10) 0.0502(13) 0.0353(11) 0.0151(10) 0.0025(9) 0.0006(9)
O5 0.0224(10) 0.0482(13) 0.0437(12) 0.0158(10) 0.0070(9) 0.0046(9)
O6 0.0382(12) 0.0408(12) 0.0566(14) 0.0115(11) 0.0189(11) -0.0007(10)
O7 0.0469(14) 0.0406(12) 0.0502(14) 0.0084(11) 0.0020(11) 0.0054(11)
O8 0.0229(10) 0.0402(12) 0.0279(10) 0.0035(9) 0.0037(8) 0.0058(9)
N1 0.0249(12) 0.0308(12) 0.0309(12) -0.0027(10) 0.0062(10) 0.0018(10)
N2 0.0249(12) 0.0277(12) 0.0350(13) -0.0009(10) 0.0065(10) 0.0040(10)
N3 0.0260(12) 0.0253(12) 0.0426(14) -0.0001(10) 0.0069(10) 0.0056(10)
N4 0.0243(12) 0.0257(12) 0.0452(14) 0.0010(11) 0.0100(11) 0.0032(10)
C1 0.0258(14) 0.0267(14) 0.0261(13) -0.0012(11) 0.0071(11) -0.0012(11)
C2 0.0241(13) 0.0318(14) 0.0254(13) 0.0019(11) 0.0063(11) -0.0008(12)
C3 0.0216(13) 0.0328(15) 0.0369(15) 0.0016(13) 0.0088(12) 0.0011(12)
C4 0.0223(13) 0.0309(14) 0.0304(14) 0.0045(12) 0.0048(11) 0.0022(11)
C5 0.0278(14) 0.0284(14) 0.0312(14) 0.0056(12) 0.0067(12) -0.0007(12)
C6 0.0216(13) 0.0327(15) 0.0285(14) -0.0005(12) 0.0059(11) -0.0016(12)
C7 0.0220(13) 0.0308(14) 0.0256(13) 0.0034(11) 0.0027(11) 0.0042(11)
C8 0.0219(13) 0.0314(14) 0.0309(15) 0.0022(12) 0.0024(11) 0.0010(12)
C9 0.0239(14) 0.0378(16) 0.0331(15) 0.0070(13) 0.0038(12) 0.0024(12)
C10 0.0229(14) 0.0385(16) 0.0300(14) -0.0005(12) 0.0069(11) -0.0037(12)
C11 0.0285(14) 0.0308(15) 0.0300(14) -0.0009(12) 0.0059(12) -0.0004(12)
C12 0.0322(17) 0.0437(18) 0.0472(19) -0.0006(15) 0.0117(14) 0.0030(14)
C13 0.0328(17) 0.057(2) 0.061(2) -0.0046(18) 0.0232(17) -0.0094(16)
C14 0.0396(18) 0.054(2) 0.0444(18) 0.0037(16) 0.0171(15) -0.0123(16)
C15 0.0312(16) 0.0405(17) 0.0369(16) 0.0066(14) 0.0024(13) -0.0044(14)
C16 0.0330(16) 0.0282(14) 0.0321(15) -0.0055(12) 0.0086(13) -0.0016(13)
C17 0.0272(15) 0.0342(16) 0.0424(17) -0.0001(13) 0.0052(13) -0.0006(13)
C18 0.0308(16) 0.0256(14) 0.0481(18) -0.0065(13) 0.0036(14) -0.0020(12)
C19 0.0262(14) 0.0302(14) 0.0307(14) -0.0041(12) 0.0028(12) 0.0010(12)
C20 0.0259(14) 0.0299(14) 0.0315(14) -0.0012(12) 0.0045(12) 0.0059(12)
C21 0.0255(15) 0.0355(17) 0.0514(19) -0.0120(14) 0.0020(14) -0.0017(13)
C22 0.0332(16) 0.0280(14) 0.0503(19) -0.0091(14) 0.0064(14) 0.0067(13)
C23 0.0286(14) 0.0281(14) 0.0342(15) -0.0022(12) 0.0070(12) 0.0050(12)
C24 0.0258(14) 0.0279(14) 0.0449(17) 0.0001(13) 0.0084(13) 0.0009(12)
C25 0.0313(15) 0.0222(13) 0.0419(16) -0.0014(12) 0.0108(13) 0.0036(12)
C26 0.0282(14) 0.0276(14) 0.0352(15) -0.0017(12) 0.0083(12) 0.0050(12)
C27 0.0315(15) 0.0325(15) 0.0402(16) -0.0085(13) 0.0048(13) 0.0037(13)
C28 0.0350(16) 0.0303(15) 0.0450(17) -0.0096(13) 0.0127(14) 0.0049(13)
C29 0.0293(15) 0.0247(14) 0.0373(15) -0.0004(12) 0.0098(12) 0.0072(12)
C30 0.0310(15) 0.0349(16) 0.0400(17) -0.0097(14) 0.0009(13) 0.0072(13)
C31 0.0359(16) 0.0322(16) 0.0414(17) -0.0078(13) 0.0080(14) 0.0094(13)
C32 0.0323(16) 0.0254(15) 0.070(2) -0.0057(15) 0.0098(16) -0.0029(13)
C33 0.0244(15) 0.0313(15) 0.064(2) -0.0021(15) 0.0097(14) 0.0018(13)
C34 0.0279(15) 0.0269(14) 0.0420(16) -0.0016(13) 0.0098(13) 0.0040(12)

loop_
_atom_type_symbol
_atom_type_description
_atom_type_scat_dispersion_real
_atom_type_scat_dispersion_imag
_atom_type_scat_source
C C 0.0033 0.0016 'International Tables Vol C Tables 4.2.6.8 and 6.1.1.4'
H H 0.0000 0.0000 'International Tables Vol C Tables 4.2.6.8 and 6.1.1.4'
N N 0.0061 0.0033 'International Tables Vol C Tables 4.2.6.8 and 6.1.1.4'
O O 0.0106 0.0060 'International Tables Vol C Tables 4.2.6.8 and 6.1.1.4'
Zn Zn 0.2839 1.4301 'International Tables Vol C Tables 4.2.6.8 and 6.1.1.4'

loop_
_geom_angle_atom_site_label_1
_geom_angle_atom_site_label_2
_geom_angle_atom_site_label_3
_geom_angle
_geom_angle_site_symmetry_1
_geom_angle_site_symmetry_3
_geom_angle_publ_flag
O8 Zn1 O1 110.50(9) . . ?
O8 Zn1 O3 106.96(8) . 2 ?
O1 Zn1 O3 103.85(9) . 2 ?
O8 Zn1 N4 116.51(9) . 1_465 ?
O1 Zn1 N4 119.59(9) . 1_465 ?
O3 Zn1 N4 96.68(9) 2 1_465 ?
O8 Zn2 O4 103.91(8) . 2 ?
O8 Zn2 O6 101.91(9) . 3_575 ?
O4 Zn2 O6 117.11(9) 2 3_575 ?
O8 Zn2 N1 115.08(9) . . ?
O4 Zn2 N1 103.37(9) 2 . ?
O6 Zn2 N1 115.37(9) 3_575 . ?
C1 O1 Zn1 116.48(17) . . ?
C8 O3 Zn1 130.48(18) . 2_545 ?
C8 O4 Zn2 130.71(18) . 2_545 ?
C10 O5 C9 117.2(2) . . ?
C16 O6 Zn2 105.73(19) . 3_575 ?
Zn1 O8 Zn2 117.02(10) . . ?
Zn1 O8 H8 107(3) . . ?
Zn2 O8 H8 112(3) . . ?
C19 N1 C17 106.0(2) . . ?
C19 N1 Zn2 120.84(19) . . ?
C17 N1 Zn2 132.32(19) . . ?
C19 N2 C18 107.0(2) . . ?
C19 N2 C20 125.5(2) . . ?
C18 N2 C20 127.4(2) . . ?
C34 N3 C32 107.0(2) . . ?
C34 N3 C29 125.8(2) . . ?
C32 N3 C29 127.2(2) . . ?
C34 N4 C33 106.1(2) . . ?
C34 N4 Zn1 127.27(19) . 1_645 ?
C33 N4 Zn1 126.32(19) . 1_645 ?
O2 C1 O1 122.8(2) . . ?
O2 C1 C2 122.0(2) . . ?
O1 C1 C2 115.2(2) . . ?
C7 C2 C3 119.2(2) . . ?
C7 C2 C1 121.5(2) . . ?
C3 C2 C1 119.2(2) . . ?
C4 C3 C2 120.8(2) . . ?
C4 C3 H3 119.6 . . ?
C2 C3 H3 119.6 . . ?
C5 C4 C3 118.8(2) . . ?
C5 C4 C8 121.2(2) . . ?
C3 C4 C8 119.7(2) . . ?
C4 C5 C6 121.3(3) . . ?
C4 C5 H5 119.4 . . ?
C6 C5 H5 119.4 . . ?
C7 C6 C5 119.2(2) . . ?
C7 C6 C9 123.5(2) . . ?
C5 C6 C9 117.3(2) . . ?
C6 C7 C2 120.5(2) . . ?
C6 C7 H7 119.7 . . ?
C2 C7 H7 119.7 . . ?
O3 C8 O4 126.0(3) . . ?
O3 C8 C4 116.2(2) . . ?
O4 C8 C4 117.6(2) . . ?
O5 C9 C6 109.4(2) . . ?
O5 C9 H9A 109.8 . . ?
C6 C9 H9A 109.8 . . ?
O5 C9 H9B 109.8 . . ?
C6 C9 H9B 109.8 . . ?
H9A C9 H9B 108.2 . . ?
O5 C10 C11 117.7(2) . . ?
O5 C10 C15 122.4(3) . . ?
C11 C10 C15 119.9(3) . . ?
C10 C11 C12 117.1(3) . . ?
C10 C11 C16 126.1(2) . . ?
C12 C11 C16 116.8(3) . . ?
C13 C12 C11 122.9(3) . . ?
C13 C12 H12 118.6 . . ?
C11 C12 H12 118.6 . . ?
C12 C13 C14 119.0(3) . . ?
C12 C13 H13 120.5 . . ?
C14 C13 H13 120.5 . . ?
C15 C14 C13 120.4(3) . . ?
C15 C14 H14 119.8 . . ?
C13 C14 H14 119.8 . . ?
C14 C15 C10 120.6(3) . . ?
C14 C15 H15 119.7 . . ?
C10 C15 H15 119.7 . . ?
O7 C16 O6 121.6(3) . . ?
O7 C16 C11 117.6(3) . . ?
O6 C16 C11 120.8(3) . . ?
C18 C17 N1 109.7(3) . . ?
C18 C17 H17 125.2 . . ?
N1 C17 H17 125.2 . . ?
C17 C18 N2 106.7(3) . . ?
C17 C18 H18 126.7 . . ?
N2 C18 H18 126.7 . . ?
N1 C19 N2 110.7(2) . . ?
N1 C19 H19 124.7 . . ?
N2 C19 H19 124.7 . . ?
C21 C20 C25 120.1(3) . . ?
C21 C20 N2 120.7(3) . . ?
C25 C20 N2 119.1(2) . . ?
C20 C21 C22 119.5(3) . . ?
C20 C21 H21 120.2 . . ?
C22 C21 H21 120.2 . . ?
C21 C22 C23 121.4(3) . . ?
C21 C22 H22 119.3 . . ?
C23 C22 H22 119.3 . . ?
C22 C23 C24 117.6(3) . . ?
C22 C23 C26 121.0(2) . . ?
C24 C23 C26 121.1(3) . . ?
C25 C24 C23 121.4(3) . . ?
C25 C24 H24 119.3 . . ?
C23 C24 H24 119.3 . . ?
C24 C25 C20 119.9(3) . . ?
C24 C25 H25 120.0 . . ?
C20 C25 H25 120.0 . . ?
C31 C26 C27 117.5(3) . . ?
C31 C26 C23 119.8(2) . . ?
C27 C26 C23 122.6(3) . . ?
C28 C27 C26 121.2(3) . . ?
C28 C27 H27 119.4 . . ?
C26 C27 H27 119.4 . . ?
C29 C28 C27 120.0(3) . . ?
C29 C28 H28 120.0 . . ?
C27 C28 H28 120.0 . . ?
C28 C29 C30 119.9(3) . . ?
C28 C29 N3 120.7(2) . . ?
C30 C29 N3 119.4(3) . . ?
C31 C30 C29 119.5(3) . . ?
C31 C30 H30 120.2 . . ?
C29 C30 H30 120.2 . . ?
C30 C31 C26 121.7(3) . . ?
C30 C31 H31 119.2 . . ?
C26 C31 H31 119.2 . . ?
C33 C32 N3 106.9(3) . . ?
C33 C32 H32 126.6 . . ?
N3 C32 H32 126.6 . . ?
C32 C33 N4 109.4(3) . . ?
C32 C33 H33 125.3 . . ?
N4 C33 H33 125.3 . . ?
N4 C34 N3 110.7(3) . . ?
N4 C34 H34 124.7 . . ?
N3 C34 H34 124.7 . . ?

loop_
_geom_bond_atom_site_label_1
_geom_bond_atom_site_label_2
_geom_bond_distance
_geom_bond_site_symmetry_2
_geom_bond_publ_flag
Zn1 O8 1.925(2) . ?
Zn1 O1 1.9358(19) . ?
Zn1 O3 1.9841(19) 2 ?
Zn1 N4 2.004(2) 1_465 ?
Zn2 O8 1.938(2) . ?
Zn2 O4 2.0066(19) 2 ?
Zn2 O6 2.022(2) 3_575 ?
Zn2 N1 2.024(2) . ?
O1 C1 1.271(3) . ?
O2 C1 1.226(3) . ?
O3 C8 1.250(3) . ?
O3 Zn1 1.9840(19) 2_545 ?
O4 C8 1.262(3) . ?
O4 Zn2 2.0066(19) 2_545 ?
O5 C10 1.357(3) . ?
O5 C9 1.426(3) . ?
O6 C16 1.255(3) . ?
O6 Zn2 2.022(2) 3_575 ?
O7 C16 1.251(3) . ?
O8 H8 0.72(3) . ?
N1 C19 1.330(3) . ?
N1 C17 1.370(4) . ?
N2 C19 1.352(3) . ?
N2 C18 1.373(3) . ?
N2 C20 1.435(3) . ?
N3 C34 1.344(3) . ?
N3 C32 1.377(4) . ?
N3 C29 1.431(3) . ?
N4 C34 1.325(3) . ?
N4 C33 1.375(4) . ?
N4 Zn1 2.004(2) 1_645 ?
C1 C2 1.499(4) . ?
C2 C7 1.394(4) . ?
C2 C3 1.396(4) . ?
C3 C4 1.395(4) . ?
C3 H3 0.9300 . ?
C4 C5 1.387(4) . ?
C4 C8 1.505(4) . ?
C5 C6 1.392(4) . ?
C5 H5 0.9300 . ?
C6 C7 1.388(4) . ?
C6 C9 1.501(4) . ?
C7 H7 0.9300 . ?
C9 H9A 0.9700 . ?
C9 H9B 0.9700 . ?
C10 C11 1.402(4) . ?
C10 C15 1.406(4) . ?
C11 C12 1.413(4) . ?
C11 C16 1.507(4) . ?
C12 C13 1.366(4) . ?
C12 H12 0.9300 . ?
C13 C14 1.388(5) . ?
C13 H13 0.9300 . ?
C14 C15 1.378(4) . ?
C14 H14 0.9300 . ?
C15 H15 0.9300 . ?
C17 C18 1.351(4) . ?
C17 H17 0.9300 . ?
C18 H18 0.9300 . ?
C19 H19 0.9300 . ?
C20 C21 1.381(4) . ?
C20 C25 1.382(4) . ?
C21 C22 1.386(4) . ?
C21 H21 0.9300 . ?
C22 C23 1.394(4) . ?
C22 H22 0.9300 . ?
C23 C24 1.395(4) . ?
C23 C26 1.482(4) . ?
C24 C25 1.376(4) . ?
C24 H24 0.9300 . ?
C25 H25 0.9300 . ?
C26 C31 1.390(4) . ?
C26 C27 1.397(4) . ?
C27 C28 1.380(4) . ?
C27 H27 0.9300 . ?
C28 C29 1.379(4) . ?
C28 H28 0.9300 . ?
C29 C30 1.387(4) . ?
C30 C31 1.379(4) . ?
C30 H30 0.9300 . ?
C31 H31 0.9300 . ?
C32 C33 1.338(4) . ?
C32 H32 0.9300 . ?
C33 H33 0.9300 . ?
C34 H34 0.9300 . ?
